data_7240895
loop_
_publ_author_name
'Battistin, Federica'
'Vidal, Alessio'
'Balducci, Gabriele'
'Alessio, Enzo'

_publ_section_title
;
 Investigating the reactivity of neutral water-soluble Ru(ii)--PTA
 carbonyls towards the model imine ligands pyridine and
 2,2&#x2032;-bipyridine
;
_journal_issue 45
_journal_name_full 'RSC Advances'
_journal_page_first 26717
_journal_page_last 26727
_journal_paper_doi 10.1039/D0RA05898J
_journal_volume 10
_journal_year 2020
_chemical_formula_moiety 'C17 H20 Cl2 N5 O P Ru, H2 O'
_chemical_formula_sum 'C17 H22 Cl2 N5 O2 P Ru'
_chemical_formula_weight 531.33
_space_group_crystal_system monoclinic
_space_group_IT_number 14
_space_group_name_Hall '-P 2ybc'
_space_group_name_H-M_alt 'P 1 21/c 1'
_atom_sites_solution_hydrogens difmap
_audit_creation_method SHELXL-2017/1
_audit_update_record
;
2020-06-04 deposited with the CCDC.	2020-07-07 downloaded from the CCDC.
;
_cell_angle_alpha 90
_cell_angle_beta 94.767(19)
_cell_angle_gamma 90
_cell_formula_units_Z 4
_cell_length_a 6.799(10)
_cell_length_b 21.768(5)
_cell_length_c 13.521(3)
_cell_measurement_reflns_used 26966
_cell_measurement_temperature 173(2)
_cell_measurement_theta_max 33.091
_cell_measurement_theta_min 1.751
_cell_volume 1994(3)
_computing_cell_refinement 'XDS (Kabsch, 2010)'
_computing_data_collection 'Elettra XRD1 Data Collection SW'
_computing_data_reduction 'XDS - CCP4'
_computing_molecular_graphics
;
ShelXle (Hubschle et al. 2011)
Coot (Emsley et al., 2010) 
Ortep3 for Windows (Farrugia, 2012)
;
_computing_publication_material 'private software'
_computing_structure_refinement 'SHELXL-2014/7 (Sheldrick, 2014)'
_computing_structure_solution 'SHELXT (Sheldrick, 2015), Sir2014 (Burla, 2015)'
_diffrn_ambient_temperature 173(2)
_diffrn_measured_fraction_theta_full 0.998
_diffrn_measured_fraction_theta_max 0.862
_diffrn_measurement_device_type
;
Huber 4-circles Kappa Goniometer, Pilatus 2M detector
;
_diffrn_measurement_method 'Rotating crystal'
_diffrn_radiation_monochromator graphite
_diffrn_radiation_type synchrotron
_diffrn_radiation_wavelength 0.700
_diffrn_reflns_av_R_equivalents 0.0466
_diffrn_reflns_av_unetI/netI 0.0285
_diffrn_reflns_Laue_measured_fraction_full 0.998
_diffrn_reflns_Laue_measured_fraction_max 0.862
_diffrn_reflns_limit_h_max 9
_diffrn_reflns_limit_h_min -9
_diffrn_reflns_limit_k_max 32
_diffrn_reflns_limit_k_min -33
_diffrn_reflns_limit_l_max 20
_diffrn_reflns_limit_l_min -20
_diffrn_reflns_number 41070
_diffrn_reflns_point_group_measured_fraction_full 0.998
_diffrn_reflns_point_group_measured_fraction_max 0.862
_diffrn_reflns_theta_full 24.835
_diffrn_reflns_theta_max 33.091
_diffrn_reflns_theta_min 1.751
_diffrn_source 'Elettra Synchrotron - XRD1 BL'
_exptl_absorpt_coefficient_mu 1.097
_exptl_absorpt_correction_T_max 1.106
_exptl_absorpt_correction_T_min 0.786
_exptl_absorpt_correction_type refdelf
_exptl_absorpt_process_details
;
        Parkin S,Moezzi B & Hope H, (1995) J. Appl. Cryst. 28, 53-56
        Cubic fit to sin(theta)/lambda - 24 parameters
;
_exptl_crystal_colour 'pale orange'
_exptl_crystal_density_diffrn 1.770
_exptl_crystal_description needle
_exptl_crystal_F_000 1072
_exptl_crystal_recrystallization_method 'Re-crystallisation from solvent: water'
_exptl_crystal_size_max 0.250
_exptl_crystal_size_mid 0.100
_exptl_crystal_size_min 0.100
_refine_diff_density_max 0.911
_refine_diff_density_min -0.828
_refine_diff_density_rms 0.143
_refine_ls_extinction_coef 0.0537(12)
_refine_ls_extinction_expression Fc^*^=kFc[1+0.001xFc^2^\l^3^/sin(2\q)]^-1/4^
_refine_ls_extinction_method 'SHELXL-2017/1 (Sheldrick 2017)'
_refine_ls_goodness_of_fit_ref 1.007
_refine_ls_hydrogen_treatment refxyz
_refine_ls_matrix_type full
_refine_ls_number_parameters 321
_refine_ls_number_reflns 6828
_refine_ls_number_restraints 29
_refine_ls_restrained_S_all 1.005
_refine_ls_R_factor_all 0.0279
_refine_ls_R_factor_gt 0.0278
_refine_ls_shift/su_max 0.006
_refine_ls_shift/su_mean 0.000
_refine_ls_structure_factor_coef Fsqd
_refine_ls_weighting_details 'w=1/[\s^2^(Fo^2^)+(0.0538P)^2^+1.5208P] where P=(Fo^2^+2Fc^2^)/3'
_refine_ls_weighting_scheme calc
_refine_ls_wR_factor_gt 0.0805
_refine_ls_wR_factor_ref 0.0807
_reflns_Friedel_coverage 0.000
_reflns_number_gt 6754
_reflns_number_total 6828
_reflns_threshold_expression 'I > 2\s(I)'
_cod_data_source_file d0ra05898j2.cif
_cod_data_source_block fb290-05
_cod_depositor_comments 'Adding full bibliography for 7240894--7240896.cif.'
_cod_original_sg_symbol_H-M 'P 21/c'
_cod_database_code 7240895
_shelx_shelxl_version_number 2017/1
_shelx_space_group_comment
;
The symmetry employed for this shelxl refinement is uniquely defined
by the following loop, which should always be used as a source of
symmetry information in preference to the above space-group names.
They are only intended as comments.
;
_shelx_estimated_absorpt_t_min 0.771
_shelx_estimated_absorpt_t_max 0.898

loop_
_space_group_symop_operation_xyz
'x, y, z'
'-x, y+1/2, -z+1/2'
'-x, -y, -z'
'x, -y-1/2, z-1/2'

loop_
_atom_site_label
_atom_site_type_symbol
_atom_site_fract_x
_atom_site_fract_y
_atom_site_fract_z
_atom_site_U_iso_or_equiv
_atom_site_adp_type
_atom_site_occupancy
_atom_site_site_symmetry_order
_atom_site_calc_flag
_atom_site_refinement_flags_posn
_atom_site_refinement_flags_adp
_atom_site_refinement_flags_occupancy
_atom_site_disorder_assembly
_atom_site_disorder_group
Ru1 Ru 0.43380(2) 0.60986(2) 0.68961(2) 0.00958(5) Uani 1 1 d . . . . .
Cl1 Cl 0.66328(5) 0.68272(2) 0.76967(3) 0.01598(7) Uani 1 1 d . . . . .
Cl2 Cl 0.21947(4) 0.53801(2) 0.59909(2) 0.01337(7) Uani 1 1 d . . . . .
C1 C 0.3028(2) 0.61044(6) 0.80348(11) 0.0134(2) Uani 1 1 d . . . . .
O1 O 0.22895(17) 0.61655(5) 0.87683(9) 0.0186(2) Uani 1 1 d . . . . .
P2 P 0.60895(5) 0.52598(2) 0.75277(2) 0.01007(7) Uani 1 1 d . . . . .
N21 N 0.94591(17) 0.47632(6) 0.84969(9) 0.0141(2) Uani 1 1 d . . . . .
N22 N 0.75524(18) 0.40873(6) 0.72884(9) 0.0156(2) Uani 1 1 d . . . . .
N23 N 0.62717(17) 0.43160(6) 0.89151(9) 0.0140(2) Uani 1 1 d . . . . .
C21 C 0.86368(19) 0.53501(6) 0.80949(10) 0.0136(2) Uani 1 1 d D . . . .
H21A H 0.945(3) 0.5501(8) 0.7581(9) 0.020 Uiso 1 1 d D U . . .
H21B H 0.866(3) 0.5649(6) 0.8638(9) 0.018(5) Uiso 1 1 d D . . . .
C22 C 0.6471(2) 0.45844(6) 0.67245(10) 0.0149(2) Uani 1 1 d D . . . .
H22A H 0.722(2) 0.4696(10) 0.6162(8) 0.022 Uiso 1 1 d D U . . .
H22B H 0.5141(12) 0.4453(10) 0.6479(11) 0.022 Uiso 1 1 d D U . . .
C23 C 0.50520(19) 0.48502(6) 0.85644(10) 0.0137(2) Uani 1 1 d D . . . .
H23A H 0.505(2) 0.5140(8) 0.9119(10) 0.021 Uiso 1 1 d D U . . .
H23B H 0.3694(9) 0.4725(9) 0.8361(14) 0.021 Uiso 1 1 d D U . . .
C24 C 0.9515(2) 0.42972(7) 0.77099(11) 0.0162(2) Uani 1 1 d D . . . .
H24A H 1.020(3) 0.3938(7) 0.8009(14) 0.024 Uiso 1 1 d D U . . .
H24B H 1.024(2) 0.4450(8) 0.7164(11) 0.024 Uiso 1 1 d D U . . .
C25 C 0.6435(2) 0.38650(6) 0.81040(12) 0.0165(3) Uani 1 1 d D . . . .
H25A H 0.718(2) 0.3503(5) 0.8349(16) 0.025 Uiso 1 1 d D U . . .
H25B H 0.5119(14) 0.3738(8) 0.7828(17) 0.025 Uiso 1 1 d D U . . .
C26 C 0.82962(19) 0.45180(7) 0.92799(10) 0.0146(2) Uani 1 1 d D . . . .
H26A H 0.899(3) 0.4159(5) 0.9573(12) 0.022 Uiso 1 1 d D U . . .
H26B H 0.824(3) 0.4840(6) 0.9784(9) 0.022 Uiso 1 1 d D U . . .
N31 N 0.26630(17) 0.68227(5) 0.61725(9) 0.01281(19) Uani 1 1 d . . . . .
N32 N 0.58538(16) 0.62666(5) 0.55855(8) 0.01145(18) Uani 1 1 d . . . . .
C32 C 0.1015(2) 0.70717(6) 0.65019(11) 0.0159(2) Uani 1 1 d D . . . .
H32 H 0.065(3) 0.6919(10) 0.7144(8) 0.024 Uiso 1 1 d D U . . .
C33 C -0.0085(2) 0.75227(6) 0.59714(12) 0.0176(2) Uani 1 1 d D . . . .
H33 H -0.124(2) 0.7698(10) 0.6255(16) 0.026 Uiso 1 1 d D U . . .
C34 C 0.0529(2) 0.77247(7) 0.50727(12) 0.0188(3) Uani 1 1 d D . . . .
H34 H -0.019(3) 0.8046(8) 0.4685(15) 0.028 Uiso 1 1 d D U . . .
C35 C 0.2213(2) 0.74628(6) 0.47247(11) 0.0176(2) Uani 1 1 d D . . . .
H35 H 0.271(3) 0.7600(11) 0.4101(9) 0.026 Uiso 1 1 d D U . . .
C36 C 0.32498(19) 0.70118(6) 0.52885(10) 0.0131(2) Uani 1 1 d . . . . .
C37 C 0.50580(19) 0.67174(6) 0.49765(10) 0.0122(2) Uani 1 1 d . . . . .
C38 C 0.5952(2) 0.69025(6) 0.41333(11) 0.0158(2) Uani 1 1 d D . . . .
H38 H 0.538(3) 0.7230(7) 0.3703(14) 0.024 Uiso 1 1 d D U . . .
C39 C 0.7724(2) 0.66345(7) 0.39190(10) 0.0161(2) Uani 1 1 d D . . . .
H39 H 0.836(3) 0.6790(10) 0.3345(11) 0.024 Uiso 1 1 d D U . . .
C310 C 0.8568(2) 0.61852(7) 0.45529(11) 0.0140(2) Uani 1 1 d D . . . .
H310 H 0.9807(18) 0.5991(9) 0.4401(18) 0.021 Uiso 1 1 d D U . . .
C311 C 0.7576(2) 0.60122(6) 0.53694(10) 0.0130(2) Uani 1 1 d D . . . .
H311 H 0.812(3) 0.5712(7) 0.5858(12) 0.020 Uiso 1 1 d D U . . .
O4 O 0.3229(2) 0.36816(8) 0.99467(10) 0.0318(3) Uani 1 1 d D . . . .
H41 H 0.344(4) 0.3533(14) 1.0510(12) 0.048 Uiso 1 1 d D U . . .
H42 H 0.429(3) 0.3828(13) 0.979(2) 0.048 Uiso 1 1 d D U . . .

loop_
_atom_site_aniso_label
_atom_site_aniso_U_11
_atom_site_aniso_U_22
_atom_site_aniso_U_33
_atom_site_aniso_U_23
_atom_site_aniso_U_13
_atom_site_aniso_U_12
Ru1 0.00977(7) 0.00939(7) 0.00963(7) 0.00005(3) 0.00102(4) 0.00035(3)
Cl1 0.01702(15) 0.01445(14) 0.01665(14) -0.00379(11) 0.00249(11) -0.00354(10)
Cl2 0.01188(13) 0.01414(13) 0.01375(13) -0.00074(10) -0.00097(10) -0.00088(9)
C1 0.0113(5) 0.0129(5) 0.0157(6) -0.0003(4) -0.0003(4) -0.0012(4)
O1 0.0188(5) 0.0224(5) 0.0150(5) -0.0023(4) 0.0039(4) -0.0015(4)
P2 0.01014(14) 0.01056(14) 0.00933(14) 0.00020(10) -0.00018(10) 0.00009(10)
N21 0.0122(5) 0.0169(5) 0.0129(5) 0.0014(4) -0.0006(4) 0.0013(4)
N22 0.0188(5) 0.0133(5) 0.0143(5) 0.0010(4) -0.0009(4) 0.0028(4)
N23 0.0132(5) 0.0152(5) 0.0135(5) 0.0033(4) -0.0006(4) 0.0002(4)
C21 0.0108(5) 0.0150(5) 0.0149(5) 0.0007(4) -0.0003(4) -0.0009(4)
C22 0.0198(6) 0.0124(5) 0.0120(5) -0.0010(4) -0.0017(4) 0.0029(4)
C23 0.0116(5) 0.0159(5) 0.0134(5) 0.0029(4) 0.0006(4) -0.0006(4)
C24 0.0154(5) 0.0179(6) 0.0153(5) -0.0003(5) 0.0015(4) 0.0044(4)
C25 0.0190(6) 0.0131(5) 0.0167(6) 0.0022(4) -0.0018(5) -0.0006(4)
C26 0.0127(5) 0.0201(6) 0.0107(5) 0.0027(5) -0.0016(4) 0.0002(4)
N31 0.0123(5) 0.0112(4) 0.0150(5) -0.0001(4) 0.0015(4) 0.0010(3)
N32 0.0123(4) 0.0105(4) 0.0116(4) 0.0006(4) 0.0012(3) 0.0007(3)
C32 0.0146(5) 0.0145(5) 0.0187(6) -0.0010(5) 0.0023(4) 0.0026(4)
C33 0.0142(5) 0.0134(5) 0.0248(7) -0.0017(5) -0.0001(5) 0.0021(4)
C34 0.0172(6) 0.0131(5) 0.0257(7) 0.0025(5) -0.0015(5) 0.0029(4)
C35 0.0173(6) 0.0137(5) 0.0214(6) 0.0053(5) 0.0003(5) 0.0024(4)
C36 0.0139(5) 0.0101(5) 0.0151(5) 0.0015(4) 0.0006(4) 0.0009(4)
C37 0.0128(5) 0.0104(5) 0.0134(5) 0.0015(4) 0.0008(4) 0.0001(4)
C38 0.0185(6) 0.0141(5) 0.0150(5) 0.0030(5) 0.0025(4) -0.0001(4)
C39 0.0185(6) 0.0162(5) 0.0141(5) 0.0011(5) 0.0044(4) -0.0015(4)
C310 0.0133(5) 0.0153(5) 0.0137(5) -0.0009(5) 0.0029(4) 0.0000(4)
C311 0.0132(5) 0.0129(5) 0.0130(5) 0.0003(4) 0.0011(4) 0.0014(4)
O4 0.0217(6) 0.0471(8) 0.0261(6) 0.0091(6) -0.0007(5) -0.0132(5)

loop_
_atom_type_symbol
_atom_type_description
_atom_type_scat_dispersion_real
_atom_type_scat_dispersion_imag
_atom_type_scat_source
Ru Ru -1.2940 0.8285 'International Tables Vol C Tables 4.2.6.8 and 6.1.1.4'
Cl Cl 0.1472 0.1563 'International Tables Vol C Tables 4.2.6.8 and 6.1.1.4'
C C 0.0033 0.0016 'International Tables Vol C Tables 4.2.6.8 and 6.1.1.4'
O O 0.0110 0.0060 'International Tables Vol C Tables 4.2.6.8 and 6.1.1.4'
N N 0.0064 0.0033 'International Tables Vol C Tables 4.2.6.8 and 6.1.1.4'
H H 0.0000 0.0000 'International Tables Vol C Tables 4.2.6.8 and 6.1.1.4'
P P 0.1015 0.0932 'International Tables Vol C Tables 4.2.6.8 and 6.1.1.4'

loop_
_geom_angle_atom_site_label_1
_geom_angle_atom_site_label_2
_geom_angle_atom_site_label_3
_geom_angle
_geom_angle_site_symmetry_1
_geom_angle_site_symmetry_3
_geom_angle_publ_flag
C1 Ru1 N31 95.82(7) . . ?
C1 Ru1 N32 169.83(5) . . ?
N31 Ru1 N32 76.77(7) . . ?
C1 Ru1 P2 88.09(6) . . ?
N31 Ru1 P2 174.09(3) . . ?
N32 Ru1 P2 99.88(6) . . ?
C1 Ru1 Cl2 96.62(7) . . ?
N31 Ru1 Cl2 88.24(6) . . ?
N32 Ru1 Cl2 90.17(6) . . ?
P2 Ru1 Cl2 86.90(5) . . ?
C1 Ru1 Cl1 87.71(7) . . ?
N31 Ru1 Cl1 91.18(6) . . ?
N32 Ru1 Cl1 85.52(6) . . ?
P2 Ru1 Cl1 93.41(6) . . ?
Cl2 Ru1 Cl1 175.664(12) . . ?
O1 C1 Ru1 173.12(12) . . ?
C21 P2 C23 98.07(8) . . ?
C21 P2 C22 98.94(7) . . ?
C23 P2 C22 98.17(7) . . ?
C21 P2 Ru1 120.51(6) . . ?
C23 P2 Ru1 116.41(7) . . ?
C22 P2 Ru1 120.20(5) . . ?
C26 N21 C24 108.50(11) . . ?
C26 N21 C21 111.58(12) . . ?
C24 N21 C21 111.15(11) . . ?
C24 N22 C25 108.55(13) . . ?
C24 N22 C22 111.43(12) . . ?
C25 N22 C22 111.13(13) . . ?
C25 N23 C23 110.91(11) . . ?
C25 N23 C26 108.44(12) . . ?
C23 N23 C26 110.56(12) . . ?
N21 C21 P2 111.93(9) . . ?
N21 C21 H21A 109.4(12) . . ?
P2 C21 H21A 107.9(12) . . ?
N21 C21 H21B 108.3(12) . . ?
P2 C21 H21B 109.9(12) . . ?
H21A C21 H21B 109.4(2) . . ?
N22 C22 P2 111.35(9) . . ?
N22 C22 H22A 108.2(13) . . ?
P2 C22 H22A 111.3(13) . . ?
N22 C22 H22B 111.4(13) . . ?
P2 C22 H22B 105.0(13) . . ?
H22A C22 H22B 109.5(2) . . ?
N23 C23 P2 112.45(11) . . ?
N23 C23 H23A 107.2(12) . . ?
P2 C23 H23A 107.2(12) . . ?
N23 C23 H23B 111.2(13) . . ?
P2 C23 H23B 109.3(13) . . ?
H23A C23 H23B 109.4(2) . . ?
N21 C24 N22 114.48(12) . . ?
N21 C24 H24A 107.0(13) . . ?
N22 C24 H24A 107.0(14) . . ?
N21 C24 H24B 110.8(13) . . ?
N22 C24 H24B 108.0(13) . . ?
H24A C24 H24B 109.5(2) . . ?
N23 C25 N22 114.31(11) . . ?
N23 C25 H25A 110.5(13) . . ?
N22 C25 H25A 103.5(13) . . ?
N23 C25 H25B 110.2(13) . . ?
N22 C25 H25B 108.6(14) . . ?
H25A C25 H25B 109.4(2) . . ?
N21 C26 N23 113.92(12) . . ?
N21 C26 H26A 108.0(13) . . ?
N23 C26 H26A 107.5(13) . . ?
N21 C26 H26B 107.2(13) . . ?
N23 C26 H26B 110.7(13) . . ?
H26A C26 H26B 109.5(2) . . ?
C32 N31 C36 118.77(12) . . ?
C32 N31 Ru1 124.76(10) . . ?
C36 N31 Ru1 116.34(10) . . ?
C311 N32 C37 118.20(11) . . ?
C311 N32 Ru1 126.29(10) . . ?
C37 N32 Ru1 115.21(10) . . ?
N31 C32 C33 122.38(14) . . ?
N31 C32 H32 115.6(14) . . ?
C33 C32 H32 122.0(15) . . ?
C34 C33 C32 119.04(14) . . ?
C34 C33 H33 121.9(14) . . ?
C32 C33 H33 119.1(14) . . ?
C33 C34 C35 118.70(13) . . ?
C33 C34 H34 121.4(15) . . ?
C35 C34 H34 119.9(15) . . ?
C34 C35 C36 119.60(14) . . ?
C34 C35 H35 121.0(14) . . ?
C36 C35 H35 119.4(15) . . ?
N31 C36 C35 121.49(13) . . ?
N31 C36 C37 115.64(11) . . ?
C35 C36 C37 122.86(13) . . ?
N32 C37 C38 121.55(13) . . ?
N32 C37 C36 115.92(12) . . ?
C38 C37 C36 122.48(12) . . ?
C39 C38 C37 119.54(13) . . ?
C39 C38 H38 119.3(14) . . ?
C37 C38 H38 121.1(14) . . ?
C310 C39 C38 119.09(13) . . ?
C310 C39 H39 122.9(14) . . ?
C38 C39 H39 117.9(14) . . ?
C39 C310 C311 118.42(14) . . ?
C39 C310 H310 119.4(14) . . ?
C311 C310 H310 122.1(14) . . ?
N32 C311 C310 123.17(13) . . ?
N32 C311 H311 114.5(13) . . ?
C310 C311 H311 122.2(13) . . ?
H41 O4 H42 107(2) . . ?

loop_
_geom_bond_atom_site_label_1
_geom_bond_atom_site_label_2
_geom_bond_distance
_geom_bond_site_symmetry_2
_geom_bond_publ_flag
Ru1 C1 1.8418(17) . ?
Ru1 N31 2.1339(15) . ?
Ru1 N32 2.1539(14) . ?
Ru1 P2 2.3048(10) . ?
Ru1 Cl2 2.4023(13) . ?
Ru1 Cl1 2.4169(15) . ?
C1 O1 1.1558(19) . ?
P2 C21 1.845(3) . ?
P2 C23 1.8497(14) . ?
P2 C22 1.8588(14) . ?
N21 C26 1.4731(19) . ?
N21 C24 1.4729(18) . ?
N21 C21 1.4799(18) . ?
N22 C24 1.479(3) . ?
N22 C25 1.472(2) . ?
N22 C22 1.4831(19) . ?
N23 C25 1.483(2) . ?
N23 C23 1.4831(19) . ?
N23 C26 1.489(3) . ?
C21 H21A 0.9801(12) . ?
C21 H21B 0.9799(10) . ?
C22 H22A 0.9798(11) . ?
C22 H22B 0.9799(16) . ?
C23 H23A 0.9800(10) . ?
C23 H23B 0.9800(16) . ?
C24 H24A 0.9799(11) . ?
C24 H24B 0.9799(11) . ?
C25 H25A 0.9800(11) . ?
C25 H25B 0.9799(15) . ?
C26 H26A 0.9799(11) . ?
C26 H26B 0.9798(10) . ?
N31 C32 1.353(2) . ?
N31 C36 1.3552(18) . ?
N32 C311 1.349(2) . ?
N32 C37 1.3638(17) . ?
C32 C33 1.396(2) . ?
C32 H32 0.9799(11) . ?
C33 C34 1.389(2) . ?
C33 H33 0.9800(14) . ?
C34 C35 1.395(2) . ?
C34 H34 0.9799(11) . ?
C35 C36 1.3975(19) . ?
C35 H35 0.9799(11) . ?
C36 C37 1.479(2) . ?
C37 C38 1.3953(19) . ?
C38 C39 1.390(2) . ?
C38 H38 0.9800(11) . ?
C39 C310 1.393(2) . ?
C39 H39 0.9799(11) . ?
C310 C311 1.392(2) . ?
C310 H310 0.9799(15) . ?
C311 H311 0.9799(11) . ?
O4 H41 0.829(10) . ?
O4 H42 0.833(10) . ?

loop_
_geom_torsion_atom_site_label_1
_geom_torsion_atom_site_label_2
_geom_torsion_atom_site_label_3
_geom_torsion_atom_site_label_4
_geom_torsion
_geom_torsion_site_symmetry_1
_geom_torsion_site_symmetry_2
_geom_torsion_site_symmetry_3
_geom_torsion_site_symmetry_4
_geom_torsion_publ_flag
C26 N21 C21 P2 -60.97(14) . . . . ?
C24 N21 C21 P2 60.30(13) . . . . ?
C23 P2 C21 N21 49.98(10) . . . . ?
C22 P2 C21 N21 -49.67(10) . . . . ?
Ru1 P2 C21 N21 177.20(7) . . . . ?
C24 N22 C22 P2 -59.72(13) . . . . ?
C25 N22 C22 P2 61.48(14) . . . . ?
C21 P2 C22 N22 49.27(11) . . . . ?
C23 P2 C22 N22 -50.29(12) . . . . ?
Ru1 P2 C22 N22 -177.41(8) . . . . ?
C25 N23 C23 P2 -59.79(13) . . . . ?
C26 N23 C23 P2 60.54(14) . . . . ?
C21 P2 C23 N23 -50.39(12) . . . . ?
C22 P2 C23 N23 49.91(11) . . . . ?
Ru1 P2 C23 N23 179.60(7) . . . . ?
C26 N21 C24 N22 55.61(15) . . . . ?
C21 N21 C24 N22 -67.45(15) . . . . ?
C25 N22 C24 N21 -55.17(15) . . . . ?
C22 N22 C24 N21 67.52(15) . . . . ?
C23 N23 C25 N22 66.86(17) . . . . ?
C26 N23 C25 N22 -54.72(15) . . . . ?
C24 N22 C25 N23 54.67(15) . . . . ?
C22 N22 C25 N23 -68.21(16) . . . . ?
C24 N21 C26 N23 -55.38(15) . . . . ?
C21 N21 C26 N23 67.42(16) . . . . ?
C25 N23 C26 N21 54.98(15) . . . . ?
C23 N23 C26 N21 -66.81(15) . . . . ?
C36 N31 C32 C33 -1.0(2) . . . . ?
Ru1 N31 C32 C33 -176.49(11) . . . . ?
N31 C32 C33 C34 0.0(2) . . . . ?
C32 C33 C34 C35 0.9(2) . . . . ?
C33 C34 C35 C36 -0.7(2) . . . . ?
C32 N31 C36 C35 1.1(2) . . . . ?
Ru1 N31 C36 C35 177.01(10) . . . . ?
C32 N31 C36 C37 -179.78(12) . . . . ?
Ru1 N31 C36 C37 -3.90(15) . . . . ?
C34 C35 C36 N31 -0.3(2) . . . . ?
C34 C35 C36 C37 -179.31(13) . . . . ?
C311 N32 C37 C38 1.92(19) . . . . ?
Ru1 N32 C37 C38 175.96(10) . . . . ?
C311 N32 C37 C36 -175.65(12) . . . . ?
Ru1 N32 C37 C36 -1.61(14) . . . . ?
N31 C36 C37 N32 3.65(17) . . . . ?
C35 C36 C37 N32 -177.28(13) . . . . ?
N31 C36 C37 C38 -173.90(13) . . . . ?
C35 C36 C37 C38 5.2(2) . . . . ?
N32 C37 C38 C39 -1.8(2) . . . . ?
C36 C37 C38 C39 175.65(13) . . . . ?
C37 C38 C39 C310 0.1(2) . . . . ?
C38 C39 C310 C311 1.3(2) . . . . ?
C37 N32 C311 C310 -0.4(2) . . . . ?
Ru1 N32 C311 C310 -173.74(10) . . . . ?
C39 C310 C311 N32 -1.2(2) . . . . ?
